data_7220474
loop_
_publ_author_name
'Hou, Yuxia'
'Zhu, Yingzhong'
'Sun, Junshan'
'Zhang, Xiaomei'
'Tian, Yupeng'
'Jiang, Jianzhuang'

_publ_section_title
;
 Self-assembly and nonlinear optical properties of
 (\m-oxo)bis[meso-tetrakis(p-bromophenyl-porphyrinato)iron(iii)]
;
_journal_issue 25
_journal_name_full CrystEngComm
_journal_page_first 4699
_journal_paper_doi 10.1039/C5CE00759C
_journal_volume 17
_journal_year 2015
_chemical_formula_sum 'C88 H48 Br8 Fe2 N8 O'
_chemical_formula_weight 1984.32
_chemical_name_systematic
; 
 ? 
;
_space_group_IT_number 15
_symmetry_cell_setting monoclinic
_symmetry_space_group_name_Hall '-C 2yc'
_symmetry_space_group_name_H-M 'C 1 2/c 1'
_atom_sites_solution_hydrogens geom
_atom_sites_solution_primary direct
_atom_sites_solution_secondary difmap
_audit_creation_method SHELXL-97
_audit_update_record
;
2015-05-06 deposited with the CCDC.
2015-05-15 downloaded from the CCDC.
;
_cell_angle_alpha 90.00
_cell_angle_beta 99.473(9)
_cell_angle_gamma 90.00
_cell_formula_units_Z 4
_cell_length_a 28.406(2)
_cell_length_b 15.1613(11)
_cell_length_c 19.2086(16)
_cell_measurement_reflns_used 3153
_cell_measurement_temperature 293(2)
_cell_measurement_theta_max 28.9132
_cell_measurement_theta_min 2.9238
_cell_volume 8159.8(11)
_computing_cell_refinement 'Bruker XSCANS'
_computing_data_collection 'Bruker XSCANS'
_computing_data_reduction 'Bruker SHELXTL'
_computing_molecular_graphics 'Bruker SHELXTL'
_computing_publication_material 'Bruker SHELXTL'
_computing_structure_refinement 'SHELXL-97 (Sheldrick, 1997)'
_computing_structure_solution 'SHELXS-97 (Sheldrick, 1990)'
_diffrn_ambient_temperature 293(2)
_diffrn_measured_fraction_theta_full 0.998
_diffrn_measured_fraction_theta_max 0.998
_diffrn_measurement_device_type 'Bruker P4'
_diffrn_measurement_method '\w scans'
_diffrn_radiation_monochromator graphite
_diffrn_radiation_source 'fine-focus sealed tube'
_diffrn_radiation_type MoK\a
_diffrn_radiation_wavelength 0.71073
_diffrn_reflns_av_R_equivalents 0.1014
_diffrn_reflns_av_sigmaI/netI 0.1256
_diffrn_reflns_limit_h_max 33
_diffrn_reflns_limit_h_min -33
_diffrn_reflns_limit_k_max 17
_diffrn_reflns_limit_k_min -18
_diffrn_reflns_limit_l_max 22
_diffrn_reflns_limit_l_min -22
_diffrn_reflns_number 23088
_diffrn_reflns_theta_full 25.00
_diffrn_reflns_theta_max 25.00
_diffrn_reflns_theta_min 3.06
_exptl_absorpt_coefficient_mu 4.324
_exptl_absorpt_correction_T_max 0.4362
_exptl_absorpt_correction_T_min 0.3475
_exptl_absorpt_correction_type multi-scan
_exptl_absorpt_process_details SADABS
_exptl_crystal_colour PURPLE
_exptl_crystal_density_diffrn 1.615
_exptl_crystal_density_method 'not measured'
_exptl_crystal_description BLOCK
_exptl_crystal_F_000 3888
_exptl_crystal_size_max 0.31
_exptl_crystal_size_mid 0.26
_exptl_crystal_size_min 0.23
_refine_diff_density_max 1.505
_refine_diff_density_min -1.326
_refine_diff_density_rms 0.104
_refine_ls_extinction_method none
_refine_ls_goodness_of_fit_ref 0.999
_refine_ls_hydrogen_treatment constr
_refine_ls_matrix_type full
_refine_ls_number_parameters 483
_refine_ls_number_reflns 7168
_refine_ls_number_restraints 0
_refine_ls_restrained_S_all 0.999
_refine_ls_R_factor_all 0.1736
_refine_ls_R_factor_gt 0.0808
_refine_ls_shift/su_max 0.000
_refine_ls_shift/su_mean 0.000
_refine_ls_structure_factor_coef Fsqd
_refine_ls_weighting_details 'calc w=1/[\s^2^(Fo^2^)+(0.0903P)^2^+0.0000P] where P=(Fo^2^+2Fc^2^)/3'
_refine_ls_weighting_scheme calc
_refine_ls_wR_factor_gt 0.1855
_refine_ls_wR_factor_ref 0.2229
_reflns_number_gt 3409
_reflns_number_total 7168
_reflns_threshold_expression >2sigma(I)
_cod_data_source_file c5ce00759c2.cif
_cod_data_source_block i
_cod_depositor_comments
;
The following automatic conversions were performed:

'_symmetry_cell_setting' value 'Monoclinic' changed to 'monoclinic'
according to
/usr/data/users/saulius/crontab/automatic-downloads/rss-feeds/RSC/lib/dictionaries/cif_core.dic
dictionary named 'cif_core.dic' version 2.4.2 from 2011-04-26.

'_exptl_absorpt_correction_type' value 'MULTI-SCAN' changed to
'multi-scan' according to
/usr/data/users/saulius/crontab/automatic-downloads/rss-feeds/RSC/lib/dictionaries/cif_core.dic
dictionary named 'cif_core.dic' version 2.4.2 from 2011-04-26.

Automatic conversion script
Id: cif_fix_values 3271 2015-04-21 07:52:19Z andrius 

 Adding full bibliography for 7220474--7220475.cif.
;
_cod_original_cell_volume 8160.0(11)
_cod_original_sg_symbol_H-M C2/c
_cod_database_code 7220474

loop_
_symmetry_equiv_pos_as_xyz
'x, y, z'
'-x, y, -z+1/2'
'x+1/2, y+1/2, z'
'-x+1/2, y+1/2, -z+1/2'
'-x, -y, -z'
'x, -y, z-1/2'
'-x+1/2, -y+1/2, -z'
'x+1/2, -y+1/2, z-1/2'

loop_
_atom_site_label
_atom_site_type_symbol
_atom_site_fract_x
_atom_site_fract_y
_atom_site_fract_z
_atom_site_U_iso_or_equiv
_atom_site_adp_type
_atom_site_occupancy
_atom_site_symmetry_multiplicity
_atom_site_calc_flag
_atom_site_refinement_flags
Fe Fe 0.46752(4) 0.56183(6) 0.32047(5) 0.0371(3) Uani 1 1 d .
N1 N 0.3977(2) 0.5274(4) 0.2769(3) 0.0406(15) Uani 1 1 d .
N2 N 0.4755(2) 0.4336(3) 0.3605(3) 0.0368(14) Uani 1 1 d .
N3 N 0.5174(2) 0.5985(4) 0.4066(3) 0.0379(14) Uani 1 1 d .
N4 N 0.4446(2) 0.6919(4) 0.3188(3) 0.0395(15) Uani 1 1 d .
O1 O 0.5000 0.5563(4) 0.2500 0.0486(18) Uani 1 2 d S
Br1 Br 0.21679(7) 0.89528(12) 0.04700(11) 0.1803(9) Uani 1 1 d .
Br2 Br 0.30676(5) 0.00802(8) 0.21261(10) 0.1380(7) Uani 1 1 d .
Br3 Br 0.73544(4) 0.27466(10) 0.59356(6) 0.1071(5) Uani 1 1 d .
Br4 Br 0.61139(7) 1.10494(9) 0.50758(8) 0.1533(8) Uani 1 1 d .
C1 C 0.3792(3) 0.4425(5) 0.2667(4) 0.0440(19) Uani 1 1 d .
C2 C 0.3328(3) 0.4481(5) 0.2273(4) 0.053(2) Uani 1 1 d .
H2 H 0.3123 0.4008 0.2147 0.064 Uiso 1 1 calc R
C3 C 0.3232(3) 0.5324(5) 0.2111(4) 0.057(2) Uani 1 1 d .
H3 H 0.2952 0.5544 0.1850 0.068 Uiso 1 1 calc R
C4 C 0.3637(3) 0.5821(5) 0.2409(4) 0.0423(18) Uani 1 1 d .
C5 C 0.3672(3) 0.6739(5) 0.2357(4) 0.0432(19) Uani 1 1 d .
C6 C 0.3292(3) 0.7224(5) 0.1903(4) 0.051(2) Uani 1 1 d .
C7 C 0.3361(4) 0.7512(9) 0.1256(5) 0.110(4) Uani 1 1 d .
H7 H 0.3644 0.7373 0.1097 0.132 Uiso 1 1 calc R
C9 C 0.2615(4) 0.8220(7) 0.1061(8) 0.089(3) Uani 1 1 d .
C10 C 0.2534(4) 0.7967(8) 0.1698(8) 0.097(4) Uani 1 1 d .
H10 H 0.2252 0.8117 0.1856 0.116 Uiso 1 1 calc R
C11 C 0.2882(4) 0.7475(7) 0.2113(6) 0.084(3) Uani 1 1 d .
H11 H 0.2831 0.7309 0.2561 0.101 Uiso 1 1 calc R
C12 C 0.4047(3) 0.7239(4) 0.2739(4) 0.0421(19) Uani 1 1 d .
C13 C 0.4056(3) 0.8185(5) 0.2763(4) 0.051(2) Uani 1 1 d .
H13 H 0.3831 0.8557 0.2507 0.062 Uiso 1 1 calc R
C14 C 0.4437(3) 0.8438(5) 0.3210(4) 0.053(2) Uani 1 1 d .
H14 H 0.4529 0.9016 0.3326 0.063 Uiso 1 1 calc R
C15 C 0.4688(3) 0.7634(5) 0.3485(4) 0.047(2) Uani 1 1 d .
C16 C 0.5095(3) 0.7611(5) 0.4001(4) 0.0427(19) Uani 1 1 d .
C17 C 0.5332(3) 0.8456(5) 0.4272(4) 0.052(2) Uani 1 1 d .
C18 C 0.5543(4) 0.8984(6) 0.3832(5) 0.091(4) Uani 1 1 d .
H18 H 0.5527 0.8820 0.3362 0.109 Uiso 1 1 calc R
C19 C 0.5779(5) 0.9758(6) 0.4069(6) 0.108(4) Uani 1 1 d .
H19 H 0.5921 1.0107 0.3763 0.130 Uiso 1 1 calc R
C20 C 0.5798(4) 0.9992(6) 0.4752(6) 0.085(3) Uani 1 1 d .
C21 C 0.5572(4) 0.9514(6) 0.5182(5) 0.082(3) Uani 1 1 d .
H21 H 0.5579 0.9692 0.5647 0.098 Uiso 1 1 calc R
C22 C 0.5327(3) 0.8758(5) 0.4939(4) 0.065(3) Uani 1 1 d .
H22 H 0.5157 0.8451 0.5234 0.078 Uiso 1 1 calc R
C23 C 0.5322(3) 0.6833(5) 0.4279(4) 0.046(2) Uani 1 1 d .
C24 C 0.5735(3) 0.6793(5) 0.4818(4) 0.052(2) Uani 1 1 d .
H24 H 0.5891 0.7270 0.5059 0.062 Uiso 1 1 calc R
C25 C 0.5857(3) 0.5934(5) 0.4913(4) 0.050(2) Uani 1 1 d .
H25 H 0.6116 0.5710 0.5223 0.059 Uiso 1 1 calc R
C26 C 0.5511(3) 0.5437(5) 0.4444(4) 0.0413(18) Uani 1 1 d .
C27 C 0.5533(2) 0.4523(5) 0.4367(4) 0.0395(17) Uani 1 1 d .
C28 C 0.5967(3) 0.4076(4) 0.4728(4) 0.0418(19) Uani 1 1 d .
C29 C 0.6413(3) 0.4216(5) 0.4533(4) 0.054(2) Uani 1 1 d .
H29 H 0.6434 0.4577 0.4147 0.065 Uiso 1 1 calc R
C30 C 0.6816(3) 0.3845(6) 0.4886(5) 0.062(2) Uani 1 1 d .
H30 H 0.7110 0.3969 0.4757 0.074 Uiso 1 1 calc R
C31 C 0.6785(3) 0.3270(6) 0.5450(5) 0.058(2) Uani 1 1 d .
C32 C 0.6367(3) 0.3121(5) 0.5652(5) 0.060(2) Uani 1 1 d .
H32 H 0.6351 0.2764 0.6041 0.072 Uiso 1 1 calc R
C33 C 0.5956(3) 0.3494(5) 0.5289(4) 0.052(2) Uani 1 1 d .
H33 H 0.5664 0.3354 0.5420 0.063 Uiso 1 1 calc R
C34 C 0.5182(3) 0.4014(5) 0.3962(4) 0.0416(18) Uani 1 1 d .
C36 C 0.4772(3) 0.2841(5) 0.3497(4) 0.053(2) Uani 1 1 d .
H36 H 0.4674 0.2271 0.3365 0.064 Uiso 1 1 calc R
C37 C 0.4501(3) 0.3628(5) 0.3312(4) 0.0456(19) Uani 1 1 d .
C39 C 0.3796(3) 0.2781(5) 0.2708(4) 0.049(2) Uani 1 1 d .
C40 C 0.3671(3) 0.2254(6) 0.3237(5) 0.074(3) Uani 1 1 d .
H40 H 0.3731 0.2433 0.3707 0.089 Uiso 1 1 calc R
C42 C 0.3368(4) 0.1187(6) 0.2369(7) 0.076(3) Uani 1 1 d .
C43 C 0.3495(3) 0.1707(6) 0.1846(5) 0.072(3) Uani 1 1 d .
H43 H 0.3431 0.1525 0.1378 0.086 Uiso 1 1 calc R
C44 C 0.3720(3) 0.2513(5) 0.2026(5) 0.067(3) Uani 1 1 d .
H44 H 0.3817 0.2864 0.1679 0.080 Uiso 1 1 calc R
C8 C 0.3022(5) 0.8005(10) 0.0834(6) 0.138(6) Uani 1 1 d .
H8 H 0.3075 0.8190 0.0391 0.166 Uiso 1 1 calc R
C35 C 0.5190(3) 0.3063(5) 0.3893(4) 0.052(2) Uani 1 1 d .
H35 H 0.5435 0.2684 0.4084 0.062 Uiso 1 1 calc R
C38 C 0.4034(3) 0.3655(5) 0.2912(4) 0.046(2) Uani 1 1 d .
C41 C 0.3452(4) 0.1448(6) 0.3046(7) 0.094(4) Uani 1 1 d .
H41 H 0.3363 0.1085 0.3392 0.113 Uiso 1 1 calc R

loop_
_atom_site_aniso_label
_atom_site_aniso_U_11
_atom_site_aniso_U_22
_atom_site_aniso_U_33
_atom_site_aniso_U_23
_atom_site_aniso_U_13
_atom_site_aniso_U_12
Fe 0.0390(6) 0.0346(6) 0.0379(6) 0.0003(5) 0.0068(5) -0.0005(5)
N1 0.035(4) 0.043(3) 0.045(4) -0.007(3) 0.011(3) -0.005(3)
N2 0.036(3) 0.034(3) 0.039(3) 0.000(3) 0.002(3) -0.009(3)
N3 0.037(4) 0.034(3) 0.043(4) -0.008(3) 0.008(3) 0.000(3)
N4 0.039(4) 0.038(3) 0.039(3) -0.002(3) 0.003(3) -0.003(3)
O1 0.036(4) 0.048(4) 0.061(5) 0.000 0.007(4) 0.000
Br1 0.1289(15) 0.1551(16) 0.2220(19) 0.0375(13) -0.0743(14) 0.0562(12)
Br2 0.0997(11) 0.0573(7) 0.2435(17) -0.0362(9) -0.0117(12) -0.0202(7)
Br3 0.0695(8) 0.1589(12) 0.0864(8) 0.0094(7) -0.0060(6) 0.0446(8)
Br4 0.215(2) 0.1050(10) 0.1478(12) -0.0633(9) 0.0540(13) -0.0933(12)
C1 0.041(5) 0.047(5) 0.045(5) -0.004(4) 0.012(4) -0.007(4)
C2 0.045(5) 0.050(5) 0.062(5) -0.009(4) 0.003(4) -0.007(4)
C3 0.051(5) 0.052(5) 0.063(5) 0.006(4) -0.004(5) 0.012(4)
C4 0.032(4) 0.045(4) 0.049(5) 0.005(4) 0.006(4) 0.005(4)
C5 0.041(5) 0.046(4) 0.044(4) 0.001(4) 0.013(4) 0.002(4)
C6 0.039(5) 0.047(5) 0.065(6) -0.012(4) 0.003(4) 0.001(4)
C7 0.084(8) 0.183(12) 0.064(7) 0.047(7) 0.020(6) 0.072(9)
C9 0.052(7) 0.078(7) 0.127(10) -0.008(7) -0.018(7) 0.029(6)
C10 0.050(7) 0.108(10) 0.134(11) -0.013(8) 0.019(8) 0.006(7)
C11 0.061(7) 0.101(8) 0.091(7) 0.009(6) 0.016(6) 0.033(6)
C12 0.050(5) 0.033(4) 0.043(4) 0.001(3) 0.008(4) 0.001(4)
C13 0.056(5) 0.045(5) 0.053(5) 0.001(4) 0.007(5) 0.003(4)
C14 0.072(6) 0.038(4) 0.048(5) -0.002(4) 0.013(5) 0.010(5)
C15 0.053(5) 0.046(5) 0.041(4) 0.004(4) 0.006(4) -0.003(4)
C16 0.056(5) 0.042(4) 0.035(4) -0.006(3) 0.024(4) -0.005(4)
C17 0.074(6) 0.026(4) 0.058(5) -0.010(4) 0.013(5) 0.000(4)
C18 0.136(11) 0.064(6) 0.087(7) -0.034(6) 0.064(8) -0.051(7)
C19 0.152(12) 0.068(7) 0.121(9) -0.032(7) 0.069(9) -0.061(8)
C20 0.117(10) 0.063(6) 0.079(7) -0.034(6) 0.030(7) -0.035(6)
C21 0.119(9) 0.063(6) 0.067(6) -0.041(5) 0.022(7) -0.017(6)
C22 0.084(7) 0.052(5) 0.063(6) -0.019(4) 0.022(5) -0.021(5)
C23 0.059(6) 0.041(4) 0.040(4) -0.008(4) 0.014(4) -0.014(4)
C24 0.060(6) 0.049(5) 0.044(5) -0.011(4) -0.002(4) -0.001(4)
C25 0.039(5) 0.043(4) 0.064(5) -0.008(4) -0.001(4) -0.001(4)
C26 0.036(4) 0.044(4) 0.047(4) -0.003(4) 0.015(4) -0.004(4)
C27 0.025(4) 0.050(4) 0.040(4) 0.001(3) -0.006(3) 0.003(4)
C28 0.051(5) 0.030(4) 0.042(4) 0.000(3) 0.000(4) -0.002(4)
C29 0.039(5) 0.071(6) 0.054(5) -0.002(4) 0.015(4) -0.007(5)
C30 0.033(5) 0.066(6) 0.082(6) -0.011(5) -0.002(5) -0.010(5)
C31 0.050(6) 0.057(5) 0.062(6) -0.007(5) -0.001(5) 0.015(5)
C32 0.060(6) 0.057(5) 0.064(6) 0.014(4) 0.010(5) 0.012(5)
C33 0.045(5) 0.050(5) 0.060(5) 0.006(4) 0.004(4) -0.001(4)
C34 0.038(5) 0.040(4) 0.047(4) 0.010(4) 0.006(4) 0.005(4)
C36 0.048(5) 0.038(4) 0.067(5) 0.005(4) -0.010(5) 0.007(4)
C37 0.046(5) 0.051(5) 0.039(4) 0.012(4) 0.007(4) -0.003(4)
C39 0.036(4) 0.044(4) 0.062(5) -0.003(4) 0.000(4) -0.005(4)
C40 0.071(7) 0.070(6) 0.080(7) 0.009(5) 0.007(6) -0.021(6)
C42 0.055(6) 0.043(5) 0.126(9) -0.037(6) 0.002(7) -0.016(5)
C43 0.059(6) 0.068(6) 0.085(7) -0.040(6) 0.000(6) 0.004(5)
C44 0.072(7) 0.052(5) 0.070(6) -0.017(5) -0.002(5) -0.011(5)
C8 0.131(13) 0.203(16) 0.073(8) 0.035(8) -0.007(9) 0.073(12)
C35 0.059(6) 0.035(4) 0.057(5) 0.009(4) -0.004(5) 0.004(4)
C38 0.053(5) 0.045(4) 0.039(4) -0.005(4) 0.005(4) -0.014(4)
C41 0.091(9) 0.057(6) 0.133(10) 0.016(7) 0.012(8) -0.021(6)

loop_
_atom_type_symbol
_atom_type_description
_atom_type_scat_dispersion_real
_atom_type_scat_dispersion_imag
_atom_type_scat_source
C C 0.0033 0.0016 'International Tables Vol C Tables 4.2.6.8 and 6.1.1.4'
H H 0.0000 0.0000 'International Tables Vol C Tables 4.2.6.8 and 6.1.1.4'
O O 0.0106 0.0060 'International Tables Vol C Tables 4.2.6.8 and 6.1.1.4'
Br Br -0.2901 2.4595 'International Tables Vol C Tables 4.2.6.8 and 6.1.1.4'
N N 0.0061 0.0033 'International Tables Vol C Tables 4.2.6.8 and 6.1.1.4'
Fe Fe 0.3463 0.8444 'International Tables Vol C Tables 4.2.6.8 and 6.1.1.4'

loop_
_geom_angle_atom_site_label_1
_geom_angle_atom_site_label_2
_geom_angle_atom_site_label_3
_geom_angle
_geom_angle_site_symmetry_3
O1 Fe N3 104.49(17) .
O1 Fe N4 103.6(3) .
N3 Fe N4 85.9(2) .
O1 Fe N1 105.28(16) .
N3 Fe N1 150.2(2) .
N4 Fe N1 87.5(2) .
O1 Fe N2 101.5(3) .
N3 Fe N2 86.4(2) .
N4 Fe N2 154.8(2) .
N1 Fe N2 87.3(2) .
C4 N1 C1 105.7(6) .
C4 N1 Fe 126.5(5) .
C1 N1 Fe 126.8(5) .
C37 N2 C34 106.7(6) .
C37 N2 Fe 124.3(5) .
C34 N2 Fe 123.0(5) .
C26 N3 C23 104.6(6) .
C26 N3 Fe 125.7(4) .
C23 N3 Fe 128.1(5) .
C15 N4 C12 106.6(6) .
C15 N4 Fe 128.1(5) .
C12 N4 Fe 124.1(5) .
Fe O1 Fe 174.5(4) 2_655
N1 C1 C38 124.9(7) .
N1 C1 C2 108.5(7) .
C38 C1 C2 126.6(7) .
C3 C2 C1 108.8(8) .
C3 C2 H2 125.6 .
C1 C2 H2 125.6 .
C2 C3 C4 107.1(7) .
C2 C3 H3 126.4 .
C4 C3 H3 126.4 .
N1 C4 C5 125.8(7) .
N1 C4 C3 109.9(6) .
C5 C4 C3 124.3(7) .
C4 C5 C12 123.6(7) .
C4 C5 C6 119.1(7) .
C12 C5 C6 117.3(6) .
C11 C6 C7 116.3(9) .
C11 C6 C5 123.3(8) .
C7 C6 C5 120.1(8) .
C6 C7 C8 121.4(11) .
C6 C7 H7 119.3 .
C8 C7 H7 119.3 .
C10 C9 C8 121.0(11) .
C10 C9 Br1 120.7(10) .
C8 C9 Br1 118.2(11) .
C9 C10 C11 117.8(11) .
C9 C10 H10 121.1 .
C11 C10 H10 121.1 .
C6 C11 C10 123.5(10) .
C6 C11 H11 118.3 .
C10 C11 H11 118.3 .
N4 C12 C5 127.1(6) .
N4 C12 C13 108.6(7) .
C5 C12 C13 124.2(7) .
C14 C13 C12 108.6(8) .
C14 C13 H13 125.7 .
C12 C13 H13 125.7 .
C13 C14 C15 106.8(7) .
C13 C14 H14 126.6 .
C15 C14 H14 126.6 .
N4 C15 C16 125.5(7) .
N4 C15 C14 109.3(7) .
C16 C15 C14 125.1(8) .
C15 C16 C23 124.5(7) .
C15 C16 C17 119.8(7) .
C23 C16 C17 115.6(7) .
C22 C17 C18 117.1(7) .
C22 C17 C16 122.7(7) .
C18 C17 C16 120.1(7) .
C17 C18 C19 121.8(9) .
C17 C18 H18 119.1 .
C19 C18 H18 119.1 .
C20 C19 C18 118.7(9) .
C20 C19 H19 120.7 .
C18 C19 H19 120.7 .
C21 C20 C19 120.5(9) .
C21 C20 Br4 120.4(7) .
C19 C20 Br4 118.9(8) .
C20 C21 C22 120.4(8) .
C20 C21 H21 119.8 .
C22 C21 H21 119.8 .
C17 C22 C21 121.0(8) .
C17 C22 H22 119.5 .
C21 C22 H22 119.5 .
N3 C23 C16 124.4(7) .
N3 C23 C24 110.2(7) .
C16 C23 C24 125.5(7) .
C25 C24 C23 107.4(7) .
C25 C24 H24 126.3 .
C23 C24 H24 126.3 .
C24 C25 C26 106.7(7) .
C24 C25 H25 126.7 .
C26 C25 H25 126.7 .
N3 C26 C27 125.5(6) .
N3 C26 C25 111.0(6) .
C27 C26 C25 123.4(7) .
C34 C27 C26 124.8(6) .
C34 C27 C28 118.2(6) .
C26 C27 C28 117.0(6) .
C29 C28 C33 116.0(8) .
C29 C28 C27 121.9(7) .
C33 C28 C27 122.0(7) .
C30 C29 C28 122.2(8) .
C30 C29 H29 118.9 .
C28 C29 H29 118.9 .
C29 C30 C31 119.4(8) .
C29 C30 H30 120.3 .
C31 C30 H30 120.3 .
C32 C31 C30 120.1(8) .
C32 C31 Br3 121.0(7) .
C30 C31 Br3 118.8(7) .
C31 C32 C33 120.4(8) .
C31 C32 H32 119.8 .
C33 C32 H32 119.8 .
C32 C33 C28 121.8(8) .
C32 C33 H33 119.1 .
C28 C33 H33 119.1 .
N2 C34 C27 124.7(6) .
N2 C34 C35 109.4(7) .
C27 C34 C35 125.7(7) .
C35 C36 C37 108.6(7) .
C35 C36 H36 125.7 .
C37 C36 H36 125.7 .
N2 C37 C38 125.8(7) .
N2 C37 C36 109.2(7) .
C38 C37 C36 125.0(7) .
C44 C39 C40 121.2(8) .
C44 C39 C38 120.6(7) .
C40 C39 C38 118.2(7) .
C39 C40 C41 118.0(9) .
C39 C40 H40 121.0 .
C41 C40 H40 121.0 .
C41 C42 C43 120.9(8) .
C41 C42 Br2 119.9(9) .
C43 C42 Br2 119.2(8) .
C42 C43 C44 119.1(8) .
C42 C43 H43 120.4 .
C44 C43 H43 120.4 .
C39 C44 C43 119.7(9) .
C39 C44 H44 120.1 .
C43 C44 H44 120.1 .
C9 C8 C7 119.9(11) .
C9 C8 H8 120.1 .
C7 C8 H8 120.1 .
C36 C35 C34 106.0(7) .
C36 C35 H35 127.0 .
C34 C35 H35 127.0 .
C1 C38 C37 124.8(7) .
C1 C38 C39 118.1(7) .
C37 C38 C39 117.0(7) .
C42 C41 C40 121.0(10) .
C42 C41 H41 119.5 .
C40 C41 H41 119.5 .

loop_
_geom_bond_atom_site_label_1
_geom_bond_atom_site_label_2
_geom_bond_distance
_geom_bond_site_symmetry_2
Fe O1 1.7611(10) .
Fe N3 2.070(6) .
Fe N4 2.076(6) .
Fe N1 2.089(6) .
Fe N2 2.090(5) .
N1 C4 1.372(9) .
N1 C1 1.392(9) .
N2 C37 1.362(9) .
N2 C34 1.381(9) .
N3 C26 1.379(9) .
N3 C23 1.393(8) .
N4 C15 1.357(9) .
N4 C12 1.394(9) .
O1 Fe 1.7611(10) 2_655
Br1 C9 1.913(11) .
Br2 C42 1.905(8) .
Br3 C31 1.901(8) .
Br4 C20 1.891(9) .
C1 C38 1.397(10) .
C1 C2 1.409(11) .
C2 C3 1.333(10) .
C2 H2 0.9300 .
C3 C4 1.414(11) .
C3 H3 0.9300 .
C4 C5 1.400(9) .
C5 C12 1.411(10) .
C5 C6 1.468(10) .
C6 C11 1.348(11) .
C6 C7 1.362(12) .
C7 C8 1.374(14) .
C7 H7 0.9300 .
C9 C10 1.339(15) .
C9 C8 1.341(16) .
C10 C11 1.383(14) .
C10 H10 0.9300 .
C11 H11 0.9300 .
C12 C13 1.435(10) .
C13 C14 1.324(11) .
C13 H13 0.9300 .
C14 C15 1.465(10) .
C14 H14 0.9300 .
C15 C16 1.395(11) .
C16 C23 1.406(10) .
C16 C17 1.500(10) .
C17 C22 1.362(10) .
C17 C18 1.370(11) .
C18 C19 1.390(12) .
C18 H18 0.9300 .
C19 C20 1.352(13) .
C19 H19 0.9300 .
C20 C21 1.341(13) .
C21 C22 1.380(11) .
C21 H21 0.9300 .
C22 H22 0.9300 .
C23 C24 1.432(11) .
C24 C25 1.352(10) .
C24 H24 0.9300 .
C25 C26 1.434(10) .
C25 H25 0.9300 .
C26 C27 1.396(9) .
C27 C34 1.392(10) .
C27 C28 1.477(10) .
C28 C29 1.396(10) .
C28 C33 1.396(10) .
C29 C30 1.354(11) .
C29 H29 0.9300 .
C30 C31 1.404(11) .
C30 H30 0.9300 .
C31 C32 1.330(12) .
C32 C33 1.378(11) .
C32 H32 0.9300 .
C33 H33 0.9300 .
C34 C35 1.447(9) .
C36 C35 1.345(11) .
C36 C37 1.431(10) .
C36 H36 0.9300 .
C37 C38 1.421(11) .
C39 C44 1.354(11) .
C39 C40 1.386(11) .
C39 C38 1.510(10) .
C40 C41 1.392(13) .
C40 H40 0.9300 .
C42 C41 1.343(14) .
C42 C43 1.370(13) .
C43 C44 1.396(12) .
C43 H43 0.9300 .
C44 H44 0.9300 .
C8 H8 0.9300 .
C35 H35 0.9300 .
C41 H41 0.9300 .
